data_1515861
loop_
_publ_author_name
'Seeber, Georg'
'Cooper, Geoffrey J. T.'
'Newton, Graham N.'
'Rosnes, Mali H.'
'Long, De-Liang'
'Kariuki, Benson M.'
'K\"ogerler, Paul'
'Cronin, Leroy'

_publ_section_title
;
 Following the self assembly of supramolecular MOFs using X-ray
 crystallography and cryospray mass spectrometry
;
_journal_issue 1
_journal_name_full 'Chemical Science'
_journal_page_first 62
_journal_paper_doi 10.1039/c0sc00264j
_journal_volume 1
_journal_year 2010
_chemical_formula_moiety '(C24 H64 Cu4 F4 N12 8+), 8(F -), 8.17(C H4 O),'
_chemical_formula_sum 'C32 H138 Cu4 F4 N12 O33'
_chemical_formula_weight 1549.70
_chemical_name_systematic
;
?
;
_space_group_IT_number 219
_symmetry_cell_setting cubic
_symmetry_space_group_name_Hall 'F -4a 2 3'
_symmetry_space_group_name_H-M 'F -4 3 c'
_atom_sites_solution_hydrogens geom
_atom_sites_solution_primary direct
_atom_sites_solution_secondary difmap
_audit_creation_method SHELXL-97
_cell_angle_alpha 90.00
_cell_angle_beta 90.00
_cell_angle_gamma 90.00
_cell_formula_units_Z 24
_cell_length_a 37.295(4)
_cell_length_b 37.295(4)
_cell_length_c 37.295(4)
_cell_measurement_reflns_used 3027
_cell_measurement_temperature 150(2)
_cell_measurement_theta_max 58.9
_cell_measurement_theta_min 2.4
_cell_volume 51874(10)
_computing_cell_refinement 'SAINT (Bruker, 1999a)'
_computing_data_collection 'SMART version 5.054 (Bruker, 1998)'
_computing_data_reduction SAINT
_computing_molecular_graphics Diamond3
_computing_publication_material Wingx
_computing_structure_refinement 'SHELXL-97 (Sheldrick, 1997)'
_computing_structure_solution 'SHELXS-97 (Sheldrick, 1990)'
_diffrn_ambient_temperature 150(2)
_diffrn_measured_fraction_theta_full 0.997
_diffrn_measured_fraction_theta_max 0.997
_diffrn_measurement_device_type 'Bruker SMART AXS'
_diffrn_measurement_method '\w scans'
_diffrn_radiation_monochromator graphite
_diffrn_radiation_source 'fine-focus sealed tube'
_diffrn_radiation_type CuK\a
_diffrn_radiation_wavelength 1.54180
_diffrn_reflns_av_R_equivalents 0.0505
_diffrn_reflns_av_sigmaI/netI 0.0254
_diffrn_reflns_limit_h_max 36
_diffrn_reflns_limit_h_min -41
_diffrn_reflns_limit_k_max 41
_diffrn_reflns_limit_k_min -34
_diffrn_reflns_limit_l_max 17
_diffrn_reflns_limit_l_min -41
_diffrn_reflns_number 32868
_diffrn_reflns_theta_full 58.90
_diffrn_reflns_theta_max 58.90
_diffrn_reflns_theta_min 2.05
_exptl_absorpt_coefficient_mu 1.802
_exptl_absorpt_correction_T_max 0.7145
_exptl_absorpt_correction_T_min 0.7145
_exptl_absorpt_correction_type multi-scan
_exptl_absorpt_process_details SADABS
_exptl_crystal_colour 'dark blue'
_exptl_crystal_density_diffrn 1.191
_exptl_crystal_density_meas ?
_exptl_crystal_density_method 'not measured'
_exptl_crystal_description Cube
_exptl_crystal_F_000 19920
_exptl_crystal_size_max 0.20
_exptl_crystal_size_mid 0.20
_exptl_crystal_size_min 0.20
_refine_diff_density_max 0.621
_refine_diff_density_min -0.370
_refine_diff_density_rms 0.095
_refine_ls_abs_structure_details 'Flack H D (1983), Acta Cryst. A39, 876-881'
_refine_ls_abs_structure_Flack 0.0(6)
_refine_ls_extinction_coef none
_refine_ls_extinction_method none
_refine_ls_goodness_of_fit_ref 1.138
_refine_ls_hydrogen_treatment riding
_refine_ls_matrix_type full
_refine_ls_number_parameters 204
_refine_ls_number_reflns 3022
_refine_ls_number_restraints 0
_refine_ls_restrained_S_all 1.138
_refine_ls_R_factor_all 0.0592
_refine_ls_R_factor_gt 0.0526
_refine_ls_shift/su_max 0.001
_refine_ls_shift/su_mean 0.000
_refine_ls_structure_factor_coef Fsqd
_refine_ls_weighting_details 'calc w=1/[\s^2^(Fo^2^)+(0.1192P)^2^+87.0636P] where P=(Fo^2^+2Fc^2^)/3'
_refine_ls_weighting_scheme calc
_refine_ls_wR_factor_gt 0.1495
_refine_ls_wR_factor_ref 0.1625
_reflns_number_gt 2787
_reflns_number_total 3022
_reflns_threshold_expression >2sigma(I)
_cod_data_source_file c0sc00264j.txt
_cod_data_source_block gs182
_cod_depositor_comments
;
The following automatic conversions were performed:

'_symmetry_cell_setting' value 'Cubic' changed to 'cubic' according
to
/usr/data/users/saulius/automatic-downloads/retrospective/RSC/lib/dictionaries/cif_core.dic
dictionary named 'cif_core.dic' version 2.4.2 from
2011-04-26.

'_exptl_absorpt_correction_type' value 'Multi-scan'
changed to 'multi-scan' according to
/usr/data/users/saulius/automatic-downloads/retrospective/RSC/lib/dictionaries/cif_core.dic
dictionary named 'cif_core.dic' version 2.4.2 from 2011-04-26.

Automatic conversion script
Id: cif_fix_values 2281 2013-09-26 08:29:07Z andrius 

The following automatic conversions were performed:

'_exptl_crystal_density_meas' value 'none' was changed to '?' - the
value is perceived as not measured.

Automatic conversion script
Id: cif_fix_values 3008 2015-01-20 13:52:24Z robertas 
;
_cod_original_cell_volume 51872(10)
_cod_original_sg_symbol_H-M F-43c
_cod_database_code 1515861

loop_
_symmetry_equiv_pos_as_xyz
'x, y, z'
'-x, -y, z'
'-x, y, -z'
'x, -y, -z'
'z, x, y'
'z, -x, -y'
'-z, -x, y'
'-z, x, -y'
'y, z, x'
'-y, z, -x'
'y, -z, -x'
'-y, -z, x'
'y+1/2, x+1/2, z+1/2'
'-y+1/2, -x+1/2, z+1/2'
'y+1/2, -x+1/2, -z+1/2'
'-y+1/2, x+1/2, -z+1/2'
'x+1/2, z+1/2, y+1/2'
'-x+1/2, z+1/2, -y+1/2'
'-x+1/2, -z+1/2, y+1/2'
'x+1/2, -z+1/2, -y+1/2'
'z+1/2, y+1/2, x+1/2'
'z+1/2, -y+1/2, -x+1/2'
'-z+1/2, y+1/2, -x+1/2'
'-z+1/2, -y+1/2, x+1/2'
'x, y+1/2, z+1/2'
'-x, -y+1/2, z+1/2'
'-x, y+1/2, -z+1/2'
'x, -y+1/2, -z+1/2'
'z, x+1/2, y+1/2'
'z, -x+1/2, -y+1/2'
'-z, -x+1/2, y+1/2'
'-z, x+1/2, -y+1/2'
'y, z+1/2, x+1/2'
'-y, z+1/2, -x+1/2'
'y, -z+1/2, -x+1/2'
'-y, -z+1/2, x+1/2'
'y+1/2, x+1, z+1'
'-y+1/2, -x+1, z+1'
'y+1/2, -x+1, -z+1'
'-y+1/2, x+1, -z+1'
'x+1/2, z+1, y+1'
'-x+1/2, z+1, -y+1'
'-x+1/2, -z+1, y+1'
'x+1/2, -z+1, -y+1'
'z+1/2, y+1, x+1'
'z+1/2, -y+1, -x+1'
'-z+1/2, y+1, -x+1'
'-z+1/2, -y+1, x+1'
'x+1/2, y, z+1/2'
'-x+1/2, -y, z+1/2'
'-x+1/2, y, -z+1/2'
'x+1/2, -y, -z+1/2'
'z+1/2, x, y+1/2'
'z+1/2, -x, -y+1/2'
'-z+1/2, -x, y+1/2'
'-z+1/2, x, -y+1/2'
'y+1/2, z, x+1/2'
'-y+1/2, z, -x+1/2'
'y+1/2, -z, -x+1/2'
'-y+1/2, -z, x+1/2'
'y+1, x+1/2, z+1'
'-y+1, -x+1/2, z+1'
'y+1, -x+1/2, -z+1'
'-y+1, x+1/2, -z+1'
'x+1, z+1/2, y+1'
'-x+1, z+1/2, -y+1'
'-x+1, -z+1/2, y+1'
'x+1, -z+1/2, -y+1'
'z+1, y+1/2, x+1'
'z+1, -y+1/2, -x+1'
'-z+1, y+1/2, -x+1'
'-z+1, -y+1/2, x+1'
'x+1/2, y+1/2, z'
'-x+1/2, -y+1/2, z'
'-x+1/2, y+1/2, -z'
'x+1/2, -y+1/2, -z'
'z+1/2, x+1/2, y'
'z+1/2, -x+1/2, -y'
'-z+1/2, -x+1/2, y'
'-z+1/2, x+1/2, -y'
'y+1/2, z+1/2, x'
'-y+1/2, z+1/2, -x'
'y+1/2, -z+1/2, -x'
'-y+1/2, -z+1/2, x'
'y+1, x+1, z+1/2'
'-y+1, -x+1, z+1/2'
'y+1, -x+1, -z+1/2'
'-y+1, x+1, -z+1/2'
'x+1, z+1, y+1/2'
'-x+1, z+1, -y+1/2'
'-x+1, -z+1, y+1/2'
'x+1, -z+1, -y+1/2'
'z+1, y+1, x+1/2'
'z+1, -y+1, -x+1/2'
'-z+1, y+1, -x+1/2'
'-z+1, -y+1, x+1/2'

loop_
_atom_site_label
_atom_site_type_symbol
_atom_site_fract_x
_atom_site_fract_y
_atom_site_fract_z
_atom_site_U_iso_or_equiv
_atom_site_adp_type
_atom_site_occupancy
_atom_site_symmetry_multiplicity
_atom_site_calc_flag
_atom_site_refinement_flags
Cu1 Cu 0.467920(19) 0.28975(2) 0.25581(2) 0.0341(3) Uani 1 1 d .
F1 F 0.30460(8) 0.35205(8) 0.24753(9) 0.0471(7) Uani 1 1 d .
O1 O 0.47024(9) 0.25458(9) 0.21603(9) 0.0338(8) Uani 1 1 d .
O2 O 0.47807(17) 0.32168(16) 0.14437(14) 0.0781(15) Uani 1 1 d .
H2 H 0.4815 0.3063 0.1283 0.117 Uiso 1 1 calc R
O3 O 0.5688(2) 0.3960(2) 0.1620(2) 0.112(2) Uani 1 1 d .
H3 H 0.5588 0.3929 0.1820 0.168 Uiso 1 1 calc R
O4 O 0.37225(17) 0.37225(17) 0.37225(17) 0.083(3) Uiso 1 3 d S
O5 O 0.4639(3) 0.4435(3) 0.2066(4) 0.168(5) Uani 1 1 d .
O6 O 0.51986(19) 0.3891(2) 0.2185(2) 0.108(2) Uani 1 1 d .
O7 O 0.33411(12) 0.41653(12) 0.24996(17) 0.0715(14) Uani 1 1 d .
O8 O 0.3686(6) 0.3686(6) 0.1314(6) 0.142(11) Uiso 0.50 3 d SP
O8' O 0.3660(10) 0.3888(13) 0.1107(13) 0.101(13) Uiso 0.17 1 d P
O9 O 0.4579(16) 0.3753(15) 0.0318(15) 0.122(16) Uiso 0.15 1 d P
O10 O 0.4238(10) 0.4238(10) 0.0762(10) 0.134(19) Uiso 0.25 3 d SP
O11 O 0.55888(17) 0.39501(17) 0.27691(18) 0.0918(19) Uani 1 1 d .
O12 O 0.2276(2) 0.2724(2) 0.2276(2) 0.073(5) Uani 0.50 3 d SP
C10 C 0.2500 0.2500 0.2500 0.018(5) Uani 0.50 12 d SP
N1 N 0.45547(12) 0.31945(12) 0.29898(12) 0.0413(11) Uani 1 1 d .
H1C H 0.4485 0.3039 0.3168 0.050 Uiso 1 1 calc R
H1D H 0.4762 0.3304 0.3066 0.050 Uiso 1 1 calc R
N2 N 0.46263(13) 0.33130(13) 0.22268(13) 0.0427(11) Uani 1 1 d .
H2C H 0.4834 0.3445 0.2237 0.051 Uiso 1 1 calc R
H2D H 0.4607 0.3225 0.1997 0.051 Uiso 1 1 calc R
N3 N 0.35037(11) 0.29770(12) 0.25124(13) 0.0401(10) Uani 1 1 d .
H3C H 0.3454 0.2829 0.2700 0.060 Uiso 1 1 calc R
H3D H 0.3488 0.2852 0.2303 0.060 Uiso 1 1 calc R
H3E H 0.3344 0.3161 0.2509 0.060 Uiso 1 1 calc R
C1 C 0.43179(15) 0.35631(15) 0.22891(16) 0.0443(13) Uani 1 1 d .
H1A H 0.4331 0.3760 0.2107 0.053 Uiso 1 1 calc R
C2 C 0.39616(15) 0.33726(16) 0.22444(16) 0.0429(12) Uani 1 1 d .
H2A H 0.3967 0.3233 0.2019 0.051 Uiso 1 1 calc R
H2B H 0.3769 0.3554 0.2222 0.051 Uiso 1 1 calc R
C3 C 0.38698(14) 0.31208(14) 0.25523(14) 0.0367(11) Uani 1 1 d .
H3A H 0.4042 0.2915 0.2546 0.044 Uiso 1 1 calc R
C4 C 0.39045(15) 0.33047(16) 0.29137(15) 0.0408(12) Uani 1 1 d .
H4A H 0.3865 0.3127 0.3107 0.049 Uiso 1 1 calc R
H4B H 0.3717 0.3492 0.2935 0.049 Uiso 1 1 calc R
C5 C 0.42745(15) 0.34772(15) 0.29621(16) 0.0428(13) Uani 1 1 d .
H5A H 0.4273 0.3617 0.3191 0.051 Uiso 1 1 calc R
C6 C 0.43529(17) 0.37295(15) 0.26598(18) 0.0494(14) Uani 1 1 d .
H6A H 0.4600 0.3822 0.2688 0.059 Uiso 1 1 calc R
H6B H 0.4187 0.3936 0.2676 0.059 Uiso 1 1 calc R
C8 C 0.4810(4) 0.3564(4) 0.1295(3) 0.107(4) Uani 0.80 1 d P
H8A H 0.4685 0.3736 0.1449 0.160 Uiso 1 1 calc R
H8B H 0.4701 0.3565 0.1056 0.160 Uiso 1 1 calc R
H8C H 0.5063 0.3630 0.1276 0.160 Uiso 1 1 calc R
C9 C 0.5616(5) 0.4319(5) 0.1494(5) 0.114(7) Uani 0.60 1 d P
H9A H 0.5516 0.4463 0.1690 0.171 Uiso 1 1 calc R
H9B H 0.5443 0.4310 0.1296 0.171 Uiso 1 1 calc R
H9C H 0.5839 0.4429 0.1410 0.171 Uiso 1 1 calc R

loop_
_atom_site_aniso_label
_atom_site_aniso_U_11
_atom_site_aniso_U_22
_atom_site_aniso_U_33
_atom_site_aniso_U_23
_atom_site_aniso_U_13
_atom_site_aniso_U_12
Cu1 0.0283(4) 0.0362(4) 0.0380(5) 0.0008(3) 0.0024(3) 0.0044(3)
F1 0.0355(15) 0.0523(18) 0.0535(18) 0.0001(15) -0.0026(14) 0.0088(13)
O1 0.0304(17) 0.0364(18) 0.0345(17) -0.0020(14) -0.0051(15) -0.0003(16)
O2 0.083(4) 0.086(4) 0.065(3) 0.005(3) -0.011(3) 0.011(3)
O3 0.092(5) 0.128(6) 0.117(6) -0.020(5) 0.023(4) -0.010(5)
O5 0.112(6) 0.119(7) 0.274(14) 0.016(8) 0.064(8) -0.003(5)
O6 0.099(5) 0.116(5) 0.109(5) -0.007(4) 0.022(4) -0.035(4)
O7 0.054(3) 0.048(2) 0.112(4) 0.011(3) 0.013(3) 0.011(2)
O11 0.096(4) 0.077(4) 0.102(4) -0.022(3) 0.028(3) -0.026(3)
O12 0.073(5) 0.073(5) 0.073(5) 0.022(4) -0.022(4) 0.022(4)
C10 0.018(5) 0.018(5) 0.018(5) 0.000 0.000 0.000
N1 0.035(2) 0.043(2) 0.046(3) -0.001(2) -0.001(2) 0.0022(19)
N2 0.038(2) 0.039(3) 0.052(3) 0.008(2) 0.008(2) 0.0071(19)
N3 0.037(2) 0.043(2) 0.040(2) -0.002(2) 0.0027(19) 0.0070(19)
C1 0.037(3) 0.040(3) 0.056(3) 0.013(3) 0.009(3) 0.012(2)
C2 0.041(3) 0.045(3) 0.043(3) 0.003(2) 0.001(2) 0.008(2)
C3 0.032(3) 0.039(3) 0.038(3) 0.000(2) 0.004(2) 0.007(2)
C4 0.039(3) 0.047(3) 0.037(3) -0.002(2) 0.002(2) 0.010(2)
C5 0.038(3) 0.041(3) 0.049(3) -0.011(3) -0.001(3) 0.008(2)
C6 0.047(3) 0.035(3) 0.067(4) -0.006(3) -0.001(3) 0.006(2)
C8 0.131(11) 0.101(9) 0.088(8) 0.042(7) -0.025(7) 0.004(8)
C9 0.080(11) 0.124(15) 0.138(16) 0.061(13) 0.028(10) 0.036(10)

loop_
_atom_type_symbol
_atom_type_description
_atom_type_scat_dispersion_real
_atom_type_scat_dispersion_imag
_atom_type_scat_source
Cu Cu -1.9646 0.5888 'International Tables Vol C Tables 4.2.6.8 and 6.1.1.4'
F F 0.0727 0.0534 'International Tables Vol C Tables 4.2.6.8 and 6.1.1.4'
O O 0.0492 0.0322 'International Tables Vol C Tables 4.2.6.8 and 6.1.1.4'
N N 0.0311 0.0180 'International Tables Vol C Tables 4.2.6.8 and 6.1.1.4'
C C 0.0181 0.0091 'International Tables Vol C Tables 4.2.6.8 and 6.1.1.4'
H H 0.0000 0.0000 'International Tables Vol C Tables 4.2.6.8 and 6.1.1.4'

loop_
_geom_angle_atom_site_label_1
_geom_angle_atom_site_label_2
_geom_angle_atom_site_label_3
_geom_angle
_geom_angle_site_symmetry_1
_geom_angle_site_symmetry_3
O1 Cu1 O1 80.85(15) 28 .
O1 Cu1 N2 173.11(18) 28 .
O1 Cu1 N2 93.14(18) . .
O1 Cu1 N1 92.63(16) 28 .
O1 Cu1 N1 167.15(17) . .
N2 Cu1 N1 92.6(2) . .
O1 Cu1 O1 83.58(14) 28 67_554
O1 Cu1 O1 83.12(14) . 67_554
N2 Cu1 O1 99.14(16) . 67_554
N1 Cu1 O1 107.29(16) . 67_554
O1 Cu1 Cu1 40.81(9) 28 28
O1 Cu1 Cu1 40.27(10) . 28
N2 Cu1 Cu1 132.85(16) . 28
N1 Cu1 Cu1 131.43(14) . 28
O1 Cu1 Cu1 84.55(9) 67_554 28
Cu1 O1 Cu1 98.92(15) 28 .
Cu1 O1 Cu1 96.34(14) 28 90_545
Cu1 O1 Cu1 95.74(14) . 90_545
O8' O8 O8' 68(4) 35 56
O8' O8 O8' 68(4) 35 .
O8' O8 O8' 68(4) 56 .
O8 O8' O8' 56(2) . 56
O8 O8' O8' 56(2) . 35
O8' O8' O8' 60.000(15) 56 35
O12 C10 O12 109.472(5) 51 74
O12 C10 O12 109.471(2) 51 .
O12 C10 O12 109.471(1) 74 .
O12 C10 O12 109.5 51 28
O12 C10 O12 109.471(2) 74 28
O12 C10 O12 109.471(3) . 28
C5 N1 Cu1 119.8(4) . .
C1 N2 Cu1 117.7(3) . .
N2 C1 C2 111.3(5) . .
N2 C1 C6 109.2(5) . .
C2 C1 C6 111.5(5) . .
C1 C2 C3 113.8(5) . .
N3 C3 C4 109.4(4) . .
N3 C3 C2 110.9(4) . .
C4 C3 C2 111.8(5) . .
C3 C4 C5 111.8(5) . .
N1 C5 C6 111.1(5) . .
N1 C5 C4 110.1(5) . .
C6 C5 C4 110.5(5) . .
C5 C6 C1 114.3(5) . .

loop_
_geom_bond_atom_site_label_1
_geom_bond_atom_site_label_2
_geom_bond_distance
_geom_bond_site_symmetry_2
Cu1 O1 1.960(3) 28
Cu1 O1 1.982(3) .
Cu1 N2 1.992(5) .
Cu1 N1 2.009(5) .
Cu1 O1 2.317(3) 67_554
Cu1 Cu1 2.9962(15) 28
O1 Cu1 1.960(3) 28
O1 Cu1 2.317(3) 90_545
O2 C8 1.412(14) .
O3 C9 1.446(17) .
O8 O8' 1.08(4) 35
O8 O8' 1.08(4) 56
O8 O8' 1.08(4) .
O8' O8' 1.21(7) 56
O8' O8' 1.21(7) 35
O12 C10 1.448(14) .
C10 O12 1.448(14) 51
C10 O12 1.448(14) 74
C10 O12 1.448(14) 28
N1 C5 1.488(7) .
N2 C1 1.499(7) .
N3 C3 1.475(7) .
C1 C2 1.516(8) .
C1 C6 1.521(9) .
C2 C3 1.522(7) .
C3 C4 1.518(8) .
C4 C5 1.533(8) .
C5 C6 1.498(9) .
